data_4037159
loop_
_publ_author_name
'Liu, Ye'
'Ren, Wei-Min'
'He, Ke-Ke'
'Zhang, Wen-Zhen'
'Li, Wen-Bing'
'Wang, Meng'
'Lu, Xiao-Bing'

_publ_section_title
;
 CO<sub>2</sub>-Mediated Formation of Chiral Carbamates from meso-Epoxides
 via Polycarbonate Intermediates.
;
_journal_issue 19
_journal_name_full 'The Journal of organic chemistry'
_journal_page_first 8959
_journal_page_last 8966
_journal_paper_doi 10.1021/acs.joc.6b01616
_journal_volume 81
_journal_year 2016
_chemical_formula_sum 'C19 H24 Br N O4'
_chemical_formula_weight 410.30
_space_group_IT_number 19
_space_group_name_Hall 'P 2ac 2ab'
_space_group_name_H-M_alt 'P 21 21 21'
_symmetry_cell_setting orthorhombic
_symmetry_space_group_name_H-M 'P 21 21 21'
_atom_sites_solution_hydrogens geom
_atom_sites_solution_primary direct
_atom_sites_solution_secondary difmap
_audit_creation_method SHELXL-97
_cell_angle_alpha 90.00
_cell_angle_beta 90.00
_cell_angle_gamma 90.00
_cell_formula_units_Z 4
_cell_length_a 9.586(4)
_cell_length_b 10.266(4)
_cell_length_c 19.842(8)
_cell_measurement_reflns_used 2333
_cell_measurement_temperature 296(2)
_cell_measurement_theta_max 23.2
_cell_measurement_theta_min 2.36
_cell_volume 1952.6(14)
_computing_cell_refinement 'Bruker SMART'
_computing_data_collection 'Bruker SMART'
_computing_data_reduction 'Bruker SAINT'
_computing_structure_refinement 'SHELXL-97 (Sheldrick, 1997)'
_computing_structure_solution 'SHELXS-97 (Sheldrick, 1990)'
_diffrn_ambient_temperature 296(2)
_diffrn_measured_fraction_theta_full 0.995
_diffrn_measured_fraction_theta_max 0.995
_diffrn_measurement_device_type 'CCD area detector'
_diffrn_measurement_method 'phi and omega scans'
_diffrn_radiation_monochromator graphite
_diffrn_radiation_source 'fine-focus sealed tube'
_diffrn_radiation_type MoK\a
_diffrn_radiation_wavelength 0.71073
_diffrn_reflns_av_R_equivalents 0.0496
_diffrn_reflns_av_sigmaI/netI 0.0875
_diffrn_reflns_limit_h_max 10
_diffrn_reflns_limit_h_min -12
_diffrn_reflns_limit_k_max 13
_diffrn_reflns_limit_k_min -10
_diffrn_reflns_limit_l_max 25
_diffrn_reflns_limit_l_min -23
_diffrn_reflns_number 12796
_diffrn_reflns_theta_full 27.65
_diffrn_reflns_theta_max 27.65
_diffrn_reflns_theta_min 2.05
_exptl_absorpt_coefficient_mu 2.127
_exptl_absorpt_correction_type none
_exptl_crystal_colour colorless
_exptl_crystal_density_diffrn 1.396
_exptl_crystal_density_method 'not measured'
_exptl_crystal_description needle
_exptl_crystal_F_000 848
_refine_diff_density_max 0.373
_refine_diff_density_min -0.410
_refine_diff_density_rms 0.047
_refine_ls_abs_structure_details 'Flack H D (1983), Acta Cryst. A39, 876-881'
_refine_ls_abs_structure_Flack 0.017(13)
_refine_ls_extinction_method none
_refine_ls_goodness_of_fit_ref 1.007
_refine_ls_hydrogen_treatment mixed
_refine_ls_matrix_type full
_refine_ls_number_parameters 226
_refine_ls_number_reflns 4526
_refine_ls_number_restraints 0
_refine_ls_restrained_S_all 1.007
_refine_ls_R_factor_all 0.0984
_refine_ls_R_factor_gt 0.0438
_refine_ls_shift/su_max 0.000
_refine_ls_shift/su_mean 0.000
_refine_ls_structure_factor_coef Fsqd
_refine_ls_weighting_details 'calc w=1/[\s^2^(Fo^2^)+(0.0000P)^2^+0.2013P] where P=(Fo^2^+2Fc^2^)/3'
_refine_ls_weighting_scheme calc
_refine_ls_wR_factor_gt 0.0982
_refine_ls_wR_factor_ref 0.1171
_reflns_number_gt 2616
_reflns_number_total 4526
_reflns_threshold_expression >2sigma(I)
_cod_data_source_file jo6b01616_si_002.cif
_cod_data_source_block 1
_cod_depositor_comments
;
The following automatic conversions were performed:

data item '_symmetry_cell_setting' value 'Orthorhombic' was changed
to 'orthorhombic' in accordance with the
/home/saulius/struct/COD-crude-data/automatic-downloads/DataCite-retrospective/ACS/depositions/lib/dictionaries/cif_core.dic
dictionary named 'cif_core.dic' version 2.4.2 last updated on
2011-04-26.

Automatic conversion script
Id: cif_fix_values 6909 2019-04-08 15:41:33Z antanas 
;
_cod_original_cell_volume 1952.8(14)
_cod_original_sg_symbol_H-M 'P2(1)2(1)2(1) '
_cod_database_code 4037159

loop_
_symmetry_equiv_pos_as_xyz
'x, y, z'
'-x+1/2, -y, z+1/2'
'-x, y+1/2, -z+1/2'
'x+1/2, -y+1/2, -z'

loop_
_atom_site_label
_atom_site_type_symbol
_atom_site_fract_x
_atom_site_fract_y
_atom_site_fract_z
_atom_site_U_iso_or_equiv
_atom_site_adp_type
_atom_site_occupancy
_atom_site_symmetry_multiplicity
_atom_site_calc_flag
_atom_site_refinement_flags
Br1 Br 0.48466(5) 0.10032(5) 0.00312(2) 0.0957(2) Uani 1 1 d .
O2 O 0.5499(3) 0.1017(2) -0.33610(11) 0.0708(7) Uani 1 1 d .
C1 C 0.5297(4) 0.1238(4) -0.08953(17) 0.0603(9) Uani 1 1 d .
C5 C 0.4942(4) 0.0649(3) -0.20327(16) 0.0589(9) Uani 1 1 d .
H5A H 0.4519 0.0113 -0.2350 0.071 Uiso 1 1 calc R
O3 O 0.3054(3) 0.1882(2) -0.38836(11) 0.0653(7) Uani 1 1 d .
N1 N 0.1277(3) 0.2205(3) -0.31802(15) 0.0636(8) Uani 1 1 d .
O1 O 0.6794(3) 0.2786(3) -0.31702(15) 0.0760(8) Uani 1 1 d .
C7 C 0.6129(4) 0.1879(4) -0.29661(17) 0.0529(9) Uani 1 1 d .
O4 O 0.1630(3) 0.0200(3) -0.36430(14) 0.0785(8) Uani 1 1 d .
C6 C 0.4648(4) 0.0480(3) -0.13594(17) 0.0606(9) Uani 1 1 d .
H6A H 0.4008 -0.0149 -0.1224 0.073 Uiso 1 1 calc R
C8 C 0.5407(4) 0.1287(3) -0.40837(18) 0.0622(10) Uani 1 1 d .
H8A H 0.5641 0.2201 -0.4172 0.075 Uiso 1 1 calc R
C14 C 0.1954(4) 0.1339(4) -0.35627(17) 0.0559(8) Uani 1 1 d .
C17 C 0.1144(5) 0.2883(4) -0.1790(2) 0.0834(12) Uani 1 1 d .
H17A H 0.1513 0.2753 -0.1339 0.100 Uiso 1 1 calc R
H17B H 0.0406 0.3528 -0.1763 0.100 Uiso 1 1 calc R
C13 C 0.3925(4) 0.1028(4) -0.42767(17) 0.0621(9) Uani 1 1 d .
H13A H 0.3690 0.0121 -0.4174 0.074 Uiso 1 1 calc R
C3 C 0.6515(4) 0.2359(3) -0.1753(2) 0.0595(10) Uani 1 1 d .
H3A H 0.7148 0.2998 -0.1883 0.071 Uiso 1 1 calc R
C4 C 0.5862(3) 0.1610(3) -0.22432(18) 0.0515(8) Uani 1 1 d .
C12 C 0.3720(4) 0.1278(4) -0.5030(2) 0.0795(11) Uani 1 1 d .
H12A H 0.2760 0.1100 -0.5155 0.095 Uiso 1 1 calc R
H12B H 0.3920 0.2183 -0.5133 0.095 Uiso 1 1 calc R
C2 C 0.6243(4) 0.2175(4) -0.1079(2) 0.0697(11) Uani 1 1 d .
H2A H 0.6692 0.2675 -0.0754 0.084 Uiso 1 1 calc R
C18 C 0.0560(5) 0.1638(4) -0.2044(2) 0.0778(12) Uani 1 1 d .
H18A H -0.0234 0.1391 -0.1769 0.093 Uiso 1 1 calc R
H18B H 0.1259 0.0959 -0.2003 0.093 Uiso 1 1 calc R
C19 C 0.0111(4) 0.1742(4) -0.2767(2) 0.0790(12) Uani 1 1 d .
H19A H -0.0196 0.0897 -0.2928 0.095 Uiso 1 1 calc R
H19B H -0.0666 0.2344 -0.2804 0.095 Uiso 1 1 calc R
C16 C 0.2295(4) 0.3385(4) -0.2246(2) 0.0722(11) Uani 1 1 d .
H16A H 0.2573 0.4248 -0.2100 0.087 Uiso 1 1 calc R
H16B H 0.3100 0.2817 -0.2210 0.087 Uiso 1 1 calc R
C15 C 0.1825(5) 0.3444(3) -0.29709(19) 0.0671(11) Uani 1 1 d .
H15A H 0.1113 0.4108 -0.3020 0.081 Uiso 1 1 calc R
H15B H 0.2608 0.3679 -0.3256 0.081 Uiso 1 1 calc R
C11 C 0.4694(5) 0.0397(5) -0.5426(2) 0.0934(15) Uani 1 1 d .
H11A H 0.4431 -0.0504 -0.5352 0.112 Uiso 1 1 calc R
H11B H 0.4596 0.0581 -0.5904 0.112 Uiso 1 1 calc R
C9 C 0.6390(5) 0.0409(5) -0.4459(2) 0.0867(14) Uani 1 1 d .
H9A H 0.6213 -0.0490 -0.4336 0.104 Uiso 1 1 calc R
H9B H 0.7345 0.0617 -0.4338 0.104 Uiso 1 1 calc R
C10 C 0.6189(5) 0.0583(5) -0.5225(2) 0.0936(15) Uani 1 1 d .
H10A H 0.6492 0.1449 -0.5354 0.112 Uiso 1 1 calc R
H10B H 0.6766 -0.0044 -0.5462 0.112 Uiso 1 1 calc R

loop_
_atom_site_aniso_label
_atom_site_aniso_U_11
_atom_site_aniso_U_22
_atom_site_aniso_U_33
_atom_site_aniso_U_23
_atom_site_aniso_U_13
_atom_site_aniso_U_12
Br1 0.1129(4) 0.1280(4) 0.0461(2) -0.0012(2) -0.0003(3) 0.0050(3)
O2 0.1085(19) 0.0625(15) 0.0413(13) 0.0045(12) -0.0005(12) -0.0105(16)
C1 0.066(2) 0.070(2) 0.0445(18) -0.0039(17) -0.0036(16) 0.008(2)
C5 0.073(2) 0.055(2) 0.0487(19) -0.0006(14) -0.0060(18) -0.0062(19)
O3 0.0896(17) 0.0523(13) 0.0540(16) -0.0015(12) 0.0259(13) 0.0020(14)
N1 0.071(2) 0.067(2) 0.0527(18) -0.0148(15) 0.0147(16) -0.0045(17)
O1 0.0748(18) 0.0803(18) 0.0730(18) 0.0179(15) -0.0002(15) -0.0120(16)
C7 0.050(2) 0.052(2) 0.056(2) 0.0062(18) -0.0017(17) 0.0150(18)
O4 0.0820(18) 0.0747(18) 0.0787(19) -0.0249(15) 0.0158(14) -0.0248(15)
C6 0.070(2) 0.062(2) 0.049(2) 0.0019(16) 0.0025(17) 0.0015(18)
C8 0.083(3) 0.062(2) 0.0412(18) 0.0053(16) 0.0091(17) 0.001(2)
C14 0.059(2) 0.068(2) 0.0404(18) -0.0006(17) -0.0020(16) -0.0090(19)
C17 0.108(3) 0.092(3) 0.050(2) -0.007(2) 0.011(2) -0.006(3)
C13 0.084(2) 0.056(2) 0.045(2) -0.0059(18) 0.0129(17) -0.004(2)
C3 0.054(2) 0.059(2) 0.065(2) 0.0032(18) -0.0078(18) -0.0012(17)
C4 0.0499(19) 0.051(2) 0.054(2) 0.0011(15) -0.0040(16) 0.0133(16)
C12 0.090(3) 0.098(3) 0.051(2) -0.011(2) 0.000(2) -0.006(2)
C2 0.083(3) 0.073(2) 0.054(2) -0.014(2) -0.019(2) 0.009(2)
C18 0.080(3) 0.075(3) 0.077(3) 0.008(2) 0.029(2) 0.000(2)
C19 0.054(2) 0.091(3) 0.092(3) -0.024(2) 0.015(2) -0.010(2)
C16 0.080(3) 0.065(2) 0.071(3) -0.018(2) 0.006(2) -0.011(2)
C15 0.089(3) 0.049(2) 0.063(3) 0.0018(17) 0.021(2) 0.001(2)
C11 0.130(4) 0.104(3) 0.047(2) -0.018(2) 0.025(3) -0.006(3)
C9 0.093(3) 0.097(3) 0.070(3) 0.008(2) 0.028(2) 0.012(3)
C10 0.109(4) 0.112(4) 0.060(3) -0.001(2) 0.035(3) 0.017(3)

loop_
_atom_type_symbol
_atom_type_description
_atom_type_scat_dispersion_real
_atom_type_scat_dispersion_imag
_atom_type_scat_source
C C 0.0033 0.0016 'International Tables Vol C Tables 4.2.6.8 and 6.1.1.4'
H H 0.0000 0.0000 'International Tables Vol C Tables 4.2.6.8 and 6.1.1.4'
N N 0.0061 0.0033 'International Tables Vol C Tables 4.2.6.8 and 6.1.1.4'
O O 0.0106 0.0060 'International Tables Vol C Tables 4.2.6.8 and 6.1.1.4'
Br Br -0.2901 2.4595 'International Tables Vol C Tables 4.2.6.8 and 6.1.1.4'

loop_
_geom_angle_atom_site_label_1
_geom_angle_atom_site_label_2
_geom_angle_atom_site_label_3
_geom_angle
C7 O2 C8 118.6(3)
C6 C1 C2 121.7(3)
C6 C1 Br1 118.6(3)
C2 C1 Br1 119.7(3)
C6 C5 C4 120.8(3)
C14 O3 C13 117.1(3)
C14 N1 C15 125.1(3)
C14 N1 C19 118.2(3)
C15 N1 C19 113.9(3)
O1 C7 O2 124.1(3)
O1 C7 C4 124.3(3)
O2 C7 C4 111.6(3)
C1 C6 C5 119.5(4)
O2 C8 C13 105.9(3)
O2 C8 C9 109.5(3)
C13 C8 C9 111.2(3)
O4 C14 N1 126.0(3)
O4 C14 O3 122.1(3)
N1 C14 O3 111.8(3)
C18 C17 C16 111.3(3)
O3 C13 C8 107.7(3)
O3 C13 C12 110.7(3)
C8 C13 C12 110.0(3)
C2 C3 C4 121.3(4)
C5 C4 C3 118.0(3)
C5 C4 C7 122.2(3)
C3 C4 C7 119.8(3)
C11 C12 C13 109.1(4)
C1 C2 C3 118.7(3)
C17 C18 C19 111.8(4)
N1 C19 C18 109.8(3)
C15 C16 C17 111.5(3)
N1 C15 C16 110.4(3)
C10 C11 C12 112.0(4)
C8 C9 C10 110.0(4)
C11 C10 C9 111.6(4)

loop_
_geom_bond_atom_site_label_1
_geom_bond_atom_site_label_2
_geom_bond_distance
Br1 C1 1.904(4)
O2 C7 1.327(4)
O2 C8 1.463(4)
C1 C6 1.357(5)
C1 C2 1.371(5)
C5 C6 1.376(4)
C5 C4 1.388(5)
O3 C14 1.352(4)
O3 C13 1.440(4)
N1 C14 1.337(4)
N1 C15 1.437(5)
N1 C19 1.465(5)
O1 C7 1.199(4)
C7 C4 1.483(5)
O4 C14 1.221(4)
C8 C13 1.496(5)
C8 C9 1.502(5)
C17 C18 1.485(6)
C17 C16 1.517(6)
C13 C12 1.530(5)
C3 C2 1.376(5)
C3 C4 1.389(5)
C12 C11 1.519(6)
C18 C19 1.502(6)
C16 C15 1.508(6)
C11 C10 1.500(7)
C9 C10 1.541(6)
